data_1519428
loop_
_publ_author_name
'Braunschweig, H.'
'Gackstatter, A.'
'Kupfer, T.'
'Scheller, T.'
'Hupp, F.'
'Damme, A.'
'Arnold, N.'
'Ewing, W. C.'

_publ_section_title
;
 Generation of 1,2-azaboretidines via reduction of ADC borane adducts
;
_journal_issue 6
_journal_name_full 'Chem. Sci.'
_journal_page_first 3461
_journal_paper_doi 10.1039/C5SC01077B
_journal_volume 6
_journal_year 2015
_chemical_formula_moiety 'C13 H28 B Br2 N2'
_chemical_formula_sum 'C13 H28 B Br2 N2'
_chemical_formula_weight 383.00
_chemical_name_common
;
?
;
_chemical_name_systematic
; 
?
;
_space_group_IT_number 14
_symmetry_cell_setting monoclinic
_symmetry_space_group_name_Hall '-P 2yn'
_symmetry_space_group_name_H-M 'P 1 21/n 1'
_atom_sites_solution_hydrogens geom
_atom_sites_solution_primary direct
_atom_sites_solution_secondary difmap
_audit_creation_method SHELXL-97
_audit_update_record
;
2015-01-08 deposited with the CCDC.
2015-04-16 downloaded from the CCDC.
;
_cell_angle_alpha 90.00
_cell_angle_beta 91.677(3)
_cell_angle_gamma 90.00
_cell_formula_units_Z 4
_cell_length_a 7.1189(6)
_cell_length_b 15.9168(14)
_cell_length_c 15.0043(12)
_cell_measurement_reflns_used 9838
_cell_measurement_temperature 100(2)
_cell_measurement_theta_max 27.03
_cell_measurement_theta_min 2.56
_cell_volume 1699.4(2)
_computing_cell_refinement 'Saint+ ver. 8.18C (Bruker AXS)'
_computing_data_collection 'APEX2 ver. 2012.4-3 (Bruker AXS)'
_computing_data_reduction 'Saint+ ver. 8.18C (Bruker AXS)'
_computing_molecular_graphics 'XP ver. 5.1 (Bruker AXS, 1998)'
_computing_publication_material 'SHELXL-97 (Sheldrick, 2008)'
_computing_structure_refinement 'SHELXL-97 (Sheldrick, 1997)'
_computing_structure_solution 'SHELXS-97 (Sheldrick, 1990)'
_diffrn_ambient_temperature 100(2)
_diffrn_detector_area_resol_mean 8.333
_diffrn_measured_fraction_theta_full 1.000
_diffrn_measured_fraction_theta_max 1.000
_diffrn_measurement_device_type 'Bruker D8 Quest'
_diffrn_measurement_method '\f and \w scans'
_diffrn_radiation_monochromator 'multi-layer mirror'
_diffrn_radiation_source 'ImS micro-focus sealed X-ray tube'
_diffrn_radiation_type MoK\a
_diffrn_radiation_wavelength 0.71073
_diffrn_reflns_av_R_equivalents 0.0506
_diffrn_reflns_av_sigmaI/netI 0.0232
_diffrn_reflns_limit_h_max 8
_diffrn_reflns_limit_h_min -8
_diffrn_reflns_limit_k_max 19
_diffrn_reflns_limit_k_min -19
_diffrn_reflns_limit_l_max 18
_diffrn_reflns_limit_l_min -18
_diffrn_reflns_number 32098
_diffrn_reflns_theta_full 26.37
_diffrn_reflns_theta_max 26.37
_diffrn_reflns_theta_min 1.87
_exptl_absorpt_coefficient_mu 4.758
_exptl_absorpt_correction_T_max 0.7455
_exptl_absorpt_correction_T_min 0.5241
_exptl_absorpt_correction_type multi-scan
_exptl_absorpt_process_details 'Sadabs 2008/1 (Bruker 2008)'
_exptl_crystal_colour colourless
_exptl_crystal_density_diffrn 1.497
_exptl_crystal_density_method 'not measured'
_exptl_crystal_description block
_exptl_crystal_F_000 780
_exptl_crystal_size_max 0.31
_exptl_crystal_size_mid 0.28
_exptl_crystal_size_min 0.28
_refine_diff_density_max 0.599
_refine_diff_density_min -1.113
_refine_diff_density_rms 0.072
_refine_ls_extinction_method none
_refine_ls_goodness_of_fit_ref 1.059
_refine_ls_hydrogen_treatment constr
_refine_ls_matrix_type full
_refine_ls_number_parameters 170
_refine_ls_number_reflns 3473
_refine_ls_number_restraints 0
_refine_ls_restrained_S_all 1.059
_refine_ls_R_factor_all 0.0234
_refine_ls_R_factor_gt 0.0216
_refine_ls_shift/su_max 0.002
_refine_ls_shift/su_mean 0.000
_refine_ls_structure_factor_coef Fsqd
_refine_ls_weighting_details 'calc w=1/[\s^2^(Fo^2^)+(0.0290P)^2^+1.2050P] where P=(Fo^2^+2Fc^2^)/3'
_refine_ls_weighting_scheme calc
_refine_ls_wR_factor_gt 0.0570
_refine_ls_wR_factor_ref 0.0578
_reflns_number_gt 3264
_reflns_number_total 3473
_reflns_threshold_expression >2sigma(I)
_cod_data_source_file c5sc01077b2.cif
_cod_data_source_block FlHu160
_cod_depositor_comments
;
The following automatic conversions were performed:

'_symmetry_cell_setting' value 'Monoclinic' changed to 'monoclinic'
according to
/usr/data/users/saulius/crontab/automatic-downloads/rss-feeds/RSC/lib/dictionaries/cif_core.dic
dictionary named 'cif_core.dic' version 2.4.2 from 2011-04-26.

Automatic conversion script
Id: cif_fix_values 3271 2015-04-21 07:52:19Z andrius 

 Adding full bibliography for 1519426--1519429.cif.
;
_cod_original_sg_symbol_H-M P2(1)/n
_cod_database_code 1519428

loop_
_symmetry_equiv_pos_as_xyz
'x, y, z'
'-x+1/2, y+1/2, -z+1/2'
'-x, -y, -z'
'x-1/2, -y-1/2, z-1/2'

loop_
_atom_site_label
_atom_site_type_symbol
_atom_site_fract_x
_atom_site_fract_y
_atom_site_fract_z
_atom_site_U_iso_or_equiv
_atom_site_adp_type
_atom_site_occupancy
_atom_site_symmetry_multiplicity
_atom_site_calc_flag
_atom_site_refinement_flags
Br1 Br 0.38240(3) 0.309696(12) 0.611022(11) 0.01745(7) Uani 1 1 d .
B1 B 0.4509(3) 0.20648(13) 0.53707(13) 0.0134(4) Uani 1 1 d .
Br2 Br 0.68612(3) 0.146756(12) 0.590482(12) 0.01896(7) Uani 1 1 d .
C2 C 0.2829(3) 0.14094(12) 0.52194(12) 0.0153(4) Uani 1 1 d .
H2A H 0.2846 0.0978 0.5695 0.018 Uiso 1 1 calc R
H2B H 0.1598 0.1699 0.5210 0.018 Uiso 1 1 calc R
C3 C 0.3204(2) 0.10123(12) 0.43114(12) 0.0133(3) Uani 1 1 d .
H3 H 0.4056 0.0519 0.4403 0.016 Uiso 1 1 calc R
N4 N 0.4235(2) 0.16824(10) 0.38124(9) 0.0113(3) Uani 1 1 d .
C5 C 0.4909(2) 0.22985(11) 0.43400(11) 0.0111(3) Uani 1 1 d .
H5 H 0.6163 0.2016 0.4385 0.013 Uiso 1 1 calc R
N6 N 0.5706(2) 0.30021(9) 0.40169(10) 0.0116(3) Uani 1 1 d .
C10 C 0.1418(3) 0.07214(13) 0.38128(13) 0.0183(4) Uani 1 1 d .
H10A H 0.0687 0.1212 0.3615 0.028 Uiso 1 1 calc R
H10B H 0.0664 0.0379 0.4211 0.028 Uiso 1 1 calc R
H10C H 0.1756 0.0386 0.3294 0.028 Uiso 1 1 calc R
C11 C 0.4923(3) 0.34111(12) 0.31894(11) 0.0133(4) Uani 1 1 d .
H11 H 0.4068 0.2988 0.2897 0.016 Uiso 1 1 calc R
C12 C 0.3686(3) 0.41674(12) 0.34155(12) 0.0174(4) Uani 1 1 d .
H12A H 0.2991 0.4045 0.3955 0.026 Uiso 1 1 calc R
H12B H 0.2796 0.4277 0.2918 0.026 Uiso 1 1 calc R
H12C H 0.4480 0.4663 0.3518 0.026 Uiso 1 1 calc R
C13 C 0.6376(3) 0.36424(13) 0.24978(12) 0.0190(4) Uani 1 1 d .
H13A H 0.7227 0.4072 0.2746 0.028 Uiso 1 1 calc R
H13B H 0.5731 0.3862 0.1961 0.028 Uiso 1 1 calc R
H13C H 0.7099 0.3142 0.2344 0.028 Uiso 1 1 calc R
C21 C 0.7290(2) 0.33641(12) 0.45681(12) 0.0144(4) Uani 1 1 d .
H21 H 0.7183 0.3120 0.5178 0.017 Uiso 1 1 calc R
C22 C 0.7279(3) 0.43140(12) 0.46854(13) 0.0193(4) Uani 1 1 d .
H22A H 0.7429 0.4585 0.4105 0.029 Uiso 1 1 calc R
H22B H 0.8317 0.4480 0.5091 0.029 Uiso 1 1 calc R
H22C H 0.6083 0.4488 0.4935 0.029 Uiso 1 1 calc R
C23 C 0.9168(3) 0.30519(14) 0.42158(15) 0.0235(4) Uani 1 1 d .
H23A H 0.9132 0.2439 0.4156 0.035 Uiso 1 1 calc R
H23B H 1.0190 0.3212 0.4634 0.035 Uiso 1 1 calc R
H23C H 0.9381 0.3306 0.3632 0.035 Uiso 1 1 calc R
C31 C 0.5058(3) 0.14858(11) 0.29270(12) 0.0136(4) Uani 1 1 d .
H31 H 0.6019 0.1929 0.2815 0.016 Uiso 1 1 calc R
C32 C 0.6104(3) 0.06465(12) 0.29753(13) 0.0192(4) Uani 1 1 d .
H32A H 0.6925 0.0634 0.3511 0.029 Uiso 1 1 calc R
H32B H 0.6864 0.0581 0.2446 0.029 Uiso 1 1 calc R
H32C H 0.5194 0.0186 0.3000 0.029 Uiso 1 1 calc R
C33 C 0.3647(3) 0.15076(13) 0.21338(12) 0.0206(4) Uani 1 1 d .
H33A H 0.2915 0.0986 0.2119 0.031 Uiso 1 1 calc R
H33B H 0.4326 0.1563 0.1578 0.031 Uiso 1 1 calc R
H33C H 0.2798 0.1987 0.2198 0.031 Uiso 1 1 calc R

loop_
_atom_site_aniso_label
_atom_site_aniso_U_11
_atom_site_aniso_U_22
_atom_site_aniso_U_33
_atom_site_aniso_U_23
_atom_site_aniso_U_13
_atom_site_aniso_U_12
Br1 0.02044(11) 0.01694(11) 0.01527(10) -0.00363(7) 0.00573(7) -0.00089(7)
B1 0.0159(9) 0.0124(10) 0.0118(9) 0.0006(8) 0.0005(7) 0.0005(8)
Br2 0.02167(11) 0.01569(11) 0.01909(11) 0.00313(7) -0.00667(7) 0.00174(7)
C2 0.0166(9) 0.0162(10) 0.0132(8) 0.0009(7) 0.0036(7) -0.0018(7)
C3 0.0129(8) 0.0117(9) 0.0154(8) 0.0019(7) 0.0023(6) -0.0018(7)
N4 0.0124(7) 0.0107(7) 0.0111(7) 0.0009(6) 0.0019(5) 0.0003(6)
C5 0.0074(7) 0.0123(9) 0.0135(8) 0.0005(7) 0.0004(6) 0.0038(7)
N6 0.0122(7) 0.0113(8) 0.0112(7) 0.0001(6) 0.0000(5) -0.0004(6)
C10 0.0159(9) 0.0174(10) 0.0218(9) -0.0021(8) 0.0012(7) -0.0036(7)
C11 0.0170(9) 0.0122(9) 0.0107(8) 0.0022(7) 0.0012(7) -0.0003(7)
C12 0.0193(9) 0.0166(10) 0.0163(8) 0.0016(7) -0.0005(7) 0.0041(7)
C13 0.0254(10) 0.0177(10) 0.0143(9) 0.0007(7) 0.0073(8) -0.0014(8)
C21 0.0125(8) 0.0153(9) 0.0153(8) -0.0014(7) -0.0018(7) -0.0018(7)
C22 0.0214(9) 0.0151(10) 0.0211(9) -0.0037(8) -0.0028(7) -0.0025(8)
C23 0.0118(9) 0.0277(12) 0.0311(11) -0.0039(9) 0.0003(8) 0.0012(8)
C31 0.0163(8) 0.0128(9) 0.0119(8) -0.0010(7) 0.0037(7) 0.0001(7)
C32 0.0221(9) 0.0146(10) 0.0212(9) -0.0021(8) 0.0076(7) 0.0030(8)
C33 0.0279(10) 0.0204(11) 0.0133(9) -0.0007(7) -0.0021(8) -0.0024(8)

loop_
_atom_type_symbol
_atom_type_description
_atom_type_scat_dispersion_real
_atom_type_scat_dispersion_imag
_atom_type_scat_source
C C 0.0033 0.0016 'International Tables Vol C Tables 4.2.6.8 and 6.1.1.4'
H H 0.0000 0.0000 'International Tables Vol C Tables 4.2.6.8 and 6.1.1.4'
B B 0.0013 0.0007 'International Tables Vol C Tables 4.2.6.8 and 6.1.1.4'
N N 0.0061 0.0033 'International Tables Vol C Tables 4.2.6.8 and 6.1.1.4'
Br Br -0.2901 2.4595 'International Tables Vol C Tables 4.2.6.8 and 6.1.1.4'

loop_
_geom_angle_atom_site_label_1
_geom_angle_atom_site_label_2
_geom_angle_atom_site_label_3
_geom_angle
C2 B1 C5 99.53(14)
C2 B1 Br1 114.29(13)
C5 B1 Br1 112.53(13)
C2 B1 Br2 110.44(13)
C5 B1 Br2 108.18(12)
Br1 B1 Br2 111.20(9)
C3 C2 B1 104.28(14)
C3 C2 H2A 110.9
B1 C2 H2A 110.9
C3 C2 H2B 110.9
B1 C2 H2B 110.9
H2A C2 H2B 108.9
N4 C3 C10 112.46(14)
N4 C3 C2 104.47(14)
C10 C3 C2 113.35(15)
N4 C3 H3 108.8
C10 C3 H3 108.8
C2 C3 H3 108.8
C5 N4 C31 122.22(15)
C5 N4 C3 113.31(14)
C31 N4 C3 120.06(14)
N4 C5 N6 122.76(15)
N4 C5 B1 108.98(15)
N6 C5 B1 128.20(16)
N4 C5 H5 90.8
N6 C5 H5 90.8
B1 C5 H5 90.8
C5 N6 C21 116.03(14)
C5 N6 C11 120.55(14)
C21 N6 C11 123.28(15)
C3 C10 H10A 109.5
C3 C10 H10B 109.5
H10A C10 H10B 109.5
C3 C10 H10C 109.5
H10A C10 H10C 109.5
H10B C10 H10C 109.5
N6 C11 C13 115.12(15)
N6 C11 C12 111.11(14)
C13 C11 C12 111.37(15)
N6 C11 H11 106.2
C13 C11 H11 106.2
C12 C11 H11 106.2
C11 C12 H12A 109.5
C11 C12 H12B 109.5
H12A C12 H12B 109.5
C11 C12 H12C 109.5
H12A C12 H12C 109.5
H12B C12 H12C 109.5
C11 C13 H13A 109.5
C11 C13 H13B 109.5
H13A C13 H13B 109.5
C11 C13 H13C 109.5
H13A C13 H13C 109.5
H13B C13 H13C 109.5
N6 C21 C22 116.13(15)
N6 C21 C23 109.59(15)
C22 C21 C23 111.67(16)
N6 C21 H21 106.3
C22 C21 H21 106.3
C23 C21 H21 106.3
C21 C22 H22A 109.5
C21 C22 H22B 109.5
H22A C22 H22B 109.5
C21 C22 H22C 109.5
H22A C22 H22C 109.5
H22B C22 H22C 109.5
C21 C23 H23A 109.5
C21 C23 H23B 109.5
H23A C23 H23B 109.5
C21 C23 H23C 109.5
H23A C23 H23C 109.5
H23B C23 H23C 109.5
N4 C31 C32 110.02(14)
N4 C31 C33 114.69(15)
C32 C31 C33 111.29(15)
N4 C31 H31 106.8
C32 C31 H31 106.8
C33 C31 H31 106.8
C31 C32 H32A 109.5
C31 C32 H32B 109.5
H32A C32 H32B 109.5
C31 C32 H32C 109.5
H32A C32 H32C 109.5
H32B C32 H32C 109.5
C31 C33 H33A 109.5
C31 C33 H33B 109.5
H33A C33 H33B 109.5
C31 C33 H33C 109.5
H33A C33 H33C 109.5
H33B C33 H33C 109.5

loop_
_geom_bond_atom_site_label_1
_geom_bond_atom_site_label_2
_geom_bond_distance
Br1 B1 2.049(2)
B1 C2 1.598(3)
B1 C5 1.624(2)
B1 Br2 2.067(2)
C2 C3 1.532(2)
C2 H2A 0.9900
C2 H2B 0.9900
C3 N4 1.507(2)
C3 C10 1.528(2)
C3 H3 1.0000
N4 C5 1.340(2)
N4 C31 1.501(2)
C5 N6 1.352(2)
C5 H5 1.0000
N6 C21 1.495(2)
N6 C11 1.495(2)
C10 H10A 0.9800
C10 H10B 0.9800
C10 H10C 0.9800
C11 C13 1.531(2)
C11 C12 1.535(3)
C11 H11 1.0000
C12 H12A 0.9800
C12 H12B 0.9800
C12 H12C 0.9800
C13 H13A 0.9800
C13 H13B 0.9800
C13 H13C 0.9800
C21 C22 1.522(3)
C21 C23 1.534(3)
C21 H21 1.0000
C22 H22A 0.9800
C22 H22B 0.9800
C22 H22C 0.9800
C23 H23A 0.9800
C23 H23B 0.9800
C23 H23C 0.9800
C31 C32 1.530(3)
C31 C33 1.535(3)
C31 H31 1.0000
C32 H32A 0.9800
C32 H32B 0.9800
C32 H32C 0.9800
C33 H33A 0.9800
C33 H33B 0.9800
C33 H33C 0.9800

loop_
_geom_torsion_atom_site_label_1
_geom_torsion_atom_site_label_2
_geom_torsion_atom_site_label_3
_geom_torsion_atom_site_label_4
_geom_torsion
C5 B1 C2 C3 29.34(17)
Br1 B1 C2 C3 149.48(12)
Br2 B1 C2 C3 -84.25(15)
B1 C2 C3 N4 -28.22(17)
B1 C2 C3 C10 -150.98(16)
C10 C3 N4 C5 138.74(16)
C2 C3 N4 C5 15.41(19)
C10 C3 N4 C31 -64.3(2)
C2 C3 N4 C31 172.37(14)
C31 N4 C5 N6 30.6(2)
C3 N4 C5 N6 -172.96(15)
C31 N4 C5 B1 -151.92(15)
C3 N4 C5 B1 4.48(19)
C2 B1 C5 N4 -21.31(18)
Br1 B1 C5 N4 -142.72(13)
Br2 B1 C5 N4 94.02(14)
C2 B1 C5 N6 155.95(17)
Br1 B1 C5 N6 34.5(2)
Br2 B1 C5 N6 -88.72(19)
N4 C5 N6 C21 -145.50(16)
B1 C5 N6 C21 37.6(2)
N4 C5 N6 C11 38.7(2)
B1 C5 N6 C11 -138.22(18)
C5 N6 C11 C13 -132.36(17)
C21 N6 C11 C13 52.2(2)
C5 N6 C11 C12 99.87(18)
C21 N6 C11 C12 -75.6(2)
C5 N6 C21 C22 -136.43(17)
C11 N6 C21 C22 39.3(2)
C5 N6 C21 C23 95.90(18)
C11 N6 C21 C23 -88.4(2)
C5 N4 C31 C32 109.33(18)
C3 N4 C31 C32 -45.5(2)
C5 N4 C31 C33 -124.32(18)
C3 N4 C31 C33 80.81(19)
